data_4003430
loop_
_publ_author_name
'Han, Zhongxia'
'Picone, A. Lorena'
'Slawin, Alexandra M.Z.'
'Seymour, Valerie R.'
'Ashbrook, Sharon E.'
'Zhou, Wuzong'
'Thompson, Stephen P.'
'Parker, Julia E.'
'Wright, Paul A.'

_publ_section_title
;
 Novel Large-Pore Aluminophosphate Molecular Sieve STA-15 Prepared Using
 the Tetrapropylammonium Cation As a Structure Directing Agent
;
_journal_issue 2
_journal_name_full 'Chemistry of Materials'
_journal_page_first 338
_journal_paper_doi 10.1021/cm902528y
_journal_volume 22
_journal_year 2010
_chemical_formula_sum 'Al O4 P'
_chemical_formula_weight 121.95
_space_group_IT_number 45
_space_group_name_Hall 'I 2 -2c'
_space_group_name_H-M_alt 'I b a 2'
_symmetry_cell_setting orthorhombic
_symmetry_space_group_name_H-M 'I b a 2'
_audit_creation_date 2009-09-29T16:49
_audit_creation_method 'from EXP file using GSAS2CIF'
_audit_update_record ' 2009-09-29T16:49  Initial CIF as created by GSAS2CIF'
_cell_angle_alpha 90.0
_cell_angle_beta 90.0
_cell_angle_gamma 90.0
_cell_formula_units_Z 32
_cell_length_a 14.7696(6)
_cell_length_b 27.6372(11)
_cell_length_c 8.35796(22)
_cell_measurement_temperature 290(2)
_cell_volume 3411.6(2)
_computing_structure_refinement GSAS
_diffrn_ambient_temperature 290(2)
_diffrn_measurement_device_type 'lab diffractometer'
_diffrn_radiation_polarisn_ratio 0.55
_diffrn_radiation_probe x-ray
_diffrn_radiation_type CuK\a
_diffrn_radiation_wavelength 1.54056
_diffrn_source_target 'Cu anode'
_diffrn_source_type 'sealed tube'
_exptl_absorpt_correction_T_max 1.00000
_exptl_absorpt_correction_T_min 1.00000
_exptl_absorpt_process_details
;   GSAS Absorption/surface roughness correction: function number 0
 No correction is applied.
;
_pd_block_id 2009-09-29T16:49|STA15C-290|zh|stoe
_pd_calc_method 'Rietveld Refinement'
_pd_char_colour white
_pd_instr_location ' ?'
_pd_meas_2theta_range_inc 0.02
_pd_meas_2theta_range_max 89.98
_pd_meas_2theta_range_min 5.0
_pd_meas_number_of_points 4250
_pd_phase_name sta-15
_pd_proc_2theta_range_inc 0.02
_pd_proc_2theta_range_max 89.9873
_pd_proc_2theta_range_min 5.0073
_pd_proc_info_datetime 2009-09-29T16:49:24
_pd_proc_info_excluded_regions ' ?'
_pd_proc_ls_background_function
;   GSAS Background function number 2 with 36 terms.
 Cosine Fourier series
      1:   -62736.7     2:    209723.     3:   -256364.     4:    30855.7    
      5:    273308.     6:   -276089.     7:   -26812.3     8:    284611.    
      9:   -289976.    10:    170165.    11:   -104184.    12:    107208.    
     13:   -118590.    14:    112390.    15:   -81574.6    16:    40091.3    
     17:   -40914.7    18:    98494.7    19:   -120122.    20:    27079.7    
     21:    101589.    22:   -126131.    23:    56878.6    24:   -32041.2    
     25:    94613.6    26:   -127326.    27:    39468.6    28:    95874.0    
     29:   -147112.    30:    90120.9    31:   -8029.56    32:   -28334.9    
     33:    21200.4    34:   -5588.80    35:   -643.122    36:    633.657    
;
_pd_proc_ls_peak_cutoff 0.00500
_pd_proc_ls_pref_orient_corr
;   March-Dollase
 AXIS  1 Ratio=   0.95422  h= 0.000  k= 0.000  l= 1.000
 Prefered orientation correction range: Min=   0.93213, Max=   1.15093
;
_pd_proc_ls_profile_function
;
 CW Profile function number 2 with  18 terms
 Profile coefficients for Simpson's rule integration of pseudovoigt function
 C.J. Howard (1982). J. Appl. Cryst.,15,615-620.
 P. Thompson, D.E. Cox & J.B. Hastings (1987). J. Appl. Cryst.,20,79-83.
 #1(GU)   =    0.000 #2(GV)   =  102.115 #3(GW)   =    1.707
 #4(LX)   =    3.163 #5(LY)   =    0.000 #6(trns) =    0.000
 #7(asym) =   1.9451 #8(shft) =   0.0000 #9(GP)   =    0.000
 #10(stec)=    11.68 #11(ptec)=    -2.69 #12(sfec)=     0.00
 #13(L11) =    0.000 #14(L22) =    0.001 #15(L33) =    0.000
 #16(L12) =    0.000 #17(L13) =    0.001 #18(L23) =   -0.001
 Peak tails are ignored  where the intensity is below 0.0050 times the peak
   Aniso. broadening axis   0.0   0.0   1.0
;
_pd_proc_ls_prof_R_factor 0.0663
_pd_proc_ls_prof_wR_expected 0.0305
_pd_proc_ls_prof_wR_factor 0.0915
_pd_proc_number_of_points 4250
_pd_spec_mounting ' ?'
_refine_ls_goodness_of_fit_all 3.19
_refine_ls_matrix_type full
_refine_ls_number_parameters 115
_refine_ls_number_restraints 80
_refine_ls_R_Fsqd_factor 0.14440
_refine_ls_shift/su_max 0.02
_refine_ls_shift/su_mean 0.01
_reflns_d_resolution_high 1.200
_reflns_d_resolution_low 13.819
_reflns_limit_h_max 12
_reflns_limit_h_min 0
_reflns_limit_k_max 23
_reflns_limit_k_min 0
_reflns_limit_l_max 6
_reflns_limit_l_min 0
_reflns_number_total 581
_cod_data_source_file cm902528y_si_003.cif
_cod_data_source_block STA15C-290_publ
_cod_depositor_comments
;
The following automatic conversions were performed:

data item '_geom_angle_publ_flag' value 'N' was changed to 'n' in
accordance with the
/home/saulius/struct/COD-crude-data/automatic-downloads/DataCite-retrospective/ACS/depositions/lib/dictionaries/cif_core.dic
dictionary named 'cif_core.dic' version 2.4.2 last updated on
2011-04-26 (64 times).

data item '_geom_bond_publ_flag' value 'N' was changed to 'n' in
accordance with the
/home/saulius/struct/COD-crude-data/automatic-downloads/DataCite-retrospective/ACS/depositions/lib/dictionaries/cif_core.dic
dictionary named 'cif_core.dic' version 2.4.2 last updated on
2011-04-26 (74 times).

Automatic conversion script
Id: cif_fix_values 6909 2019-04-08 15:41:33Z antanas 
;
_cod_original_cell_volume 3411.63(25)
_cod_database_code 4003430
_gsas_exptl_extinct_corr_t_min 1.00000
_gsas_exptl_extinct_corr_t_max 1.00000

loop_
_symmetry_equiv_pos_site_id
_symmetry_equiv_pos_as_xyz
1 +x,+y,+z
2 -x+1/2,+y+1/2,+z
3 +x+1/2,-y+1/2,+z
4 -x,-y,+z
101 +x+1/2,+y+1/2,+z+1/2
102 -x,+y,+z+1/2
103 +x,-y,+z+1/2
104 -x+1/2,-y+1/2,+z+1/2

loop_
_atom_site_type_symbol
_atom_site_label
_atom_site_fract_x
_atom_site_fract_y
_atom_site_fract_z
_atom_site_occupancy
_atom_site_thermal_displace_type
_atom_site_U_iso_or_equiv
_atom_site_symmetry_multiplicity
P P1 0.9001(9) 0.7795(4) 0.0397(13) 1.0 Uiso 0.0146(12) 8
P P2 0.9052(8) 0.6719(4) 0.5384(14) 1.0 Uiso 0.0146(12) 8
P P3 0.7215(7) 0.6394(4) 0.0292(12) 1.0 Uiso 0.0146(12) 8
P P4 0.3984(8) 0.5550(4) 0.0255(14) 1.0 Uiso 0.0146(12) 8
Al Al1 0.9070(10) 0.7783(4) 0.6646(13) 1.0 Uiso 0.0146(12) 8
Al Al2 0.8991(8) 0.6743(4) 0.1608(14) 1.0 Uiso 0.0146(12) 8
Al Al3 0.5967(9) 0.5546(4) 0.1442(15) 1.0 Uiso 0.0146(12) 8
Al Al4 0.2729(8) 0.6375(4) 0.1548(12) 1.0 Uiso 0.0146(12) 8
O O1 0.8758(14) 0.7332(4) 0.1237(20) 1.0 Uiso 0.0394(24) 8
O O2 0.9887(11) 0.7979(5) 0.1040(25) 1.0 Uiso 0.0394(24) 8
O O3 0.8244(12) 0.8150(6) 0.0611(19) 1.0 Uiso 0.0394(24) 8
O O4 0.9077(10) 0.7699(5) 0.8651(12) 1.0 Uiso 0.0394(24) 8
O O5 0.8846(14) 0.7231(4) 0.5805(21) 1.0 Uiso 0.0394(24) 8
O O6 0.8394(9) 0.6363(6) 0.6096(20) 1.0 Uiso 0.0394(24) 8
O O7 0.8985(10) 0.6670(5) 0.3616(12) 1.0 Uiso 0.0394(24) 8
O O8 0.0014(9) 0.6572(5) 0.0878(23) 1.0 Uiso 0.0394(24) 8
O O9 0.8190(9) 0.6373(6) 0.0795(21) 1.0 Uiso 0.0394(24) 8
O O10 0.6736(13) 0.6808(6) 0.1110(21) 1.0 Uiso 0.0394(24) 8
O O11 0.7140(11) 0.6467(6) 0.8536(11) 1.0 Uiso 0.0394(24) 8
O O12 0.6791(12) 0.5919(6) 0.0714(22) 1.0 Uiso 0.0394(24) 8
O O13 0.4902(10) 0.5722(6) 0.0848(25) 1.0 Uiso 0.0394(24) 8
O O14 0.3827(12) 0.5033(5) 0.0802(22) 1.0 Uiso 0.0394(24) 8
O O15 0.3228(12) 0.5857(7) 0.0916(22) 1.0 Uiso 0.0394(24) 8
O O16 0.3955(10) 0.5566(5) 0.8473(14) 1.0 Uiso 0.0394(24) 8

loop_
_atom_type_symbol
_atom_type_number_in_cell
_atom_type_scat_dispersion_real
_atom_type_scat_dispersion_imag
_atom_type_scat_Cromer_Mann_a1
_atom_type_scat_Cromer_Mann_a2
_atom_type_scat_Cromer_Mann_a3
_atom_type_scat_Cromer_Mann_a4
_atom_type_scat_Cromer_Mann_b1
_atom_type_scat_Cromer_Mann_b2
_atom_type_scat_Cromer_Mann_b3
_atom_type_scat_Cromer_Mann_b4
_atom_type_scat_Cromer_Mann_c
_atom_type_scat_source
P 32.0 0.000 0.000 6.43450 1.90670 4.17910 27.1570 1.78000 0.52600 1.49080 68.1645 1.11490 International_Tables_Vol_C
Al 32.0 0.000 0.000 6.42020 3.03870 1.90020 0.74260 1.59360 31.5472 1.96460 85.0886 1.11510 International_Tables_Vol_C
O 128.0 0.000 0.000 3.04850 13.2771 2.28680 5.70110 1.54630 0.32390 0.86700 32.9089 0.25080 International_Tables_Vol_C

loop_
_geom_angle_atom_site_label_1
_geom_angle_atom_site_label_2
_geom_angle_atom_site_label_3
_geom_angle
_geom_angle_site_symmetry_1
_geom_angle_site_symmetry_3
_geom_angle_publ_flag
O1 P1 O2 109.2(9) 1_555 1_555 n
O1 P1 O3 108.8(9) 1_555 1_555 n
O1 P1 O4 108.8(9) 1_555 1_554 n
O2 P1 O3 112.7(9) 1_555 1_555 n
O2 P1 O4 110.2(10) 1_555 1_554 n
O3 P1 O4 107.0(9) 1_555 1_554 n
O5 P2 O6 113.3(9) 1_555 1_555 n
O5 P2 O7 107.9(9) 1_555 1_555 n
O5 P2 O8 112.4(9) 1_555 102_545 n
O6 P2 O7 106.9(9) 1_555 1_555 n
O6 P2 O8 108.0(9) 1_555 102_545 n
O7 P2 O8 108.1(10) 1_555 102_545 n
O9 P3 O10 110.7(9) 1_555 1_555 n
O9 P3 O11 110.7(9) 1_555 1_554 n
O9 P3 O12 107.5(9) 1_555 1_555 n
O10 P3 O11 108.0(9) 1_555 1_554 n
O10 P3 O12 111.2(9) 1_555 1_555 n
O11 P3 O12 108.7(9) 1_554 1_555 n
O13 P4 O14 109.5(9) 1_555 1_555 n
O13 P4 O15 111.4(9) 1_555 1_555 n
O13 P4 O16 110.0(10) 1_555 1_554 n
O14 P4 O15 107.8(9) 1_555 1_555 n
O14 P4 O16 109.0(10) 1_555 1_554 n
O15 P4 O16 109.1(9) 1_555 1_554 n
O2 Al1 O4 109.3(9) 102_645 1_555 n
O2 Al1 O5 109.6(8) 102_645 1_555 n
O2 Al1 O10 110.0(8) 102_645 104_665 n
O4 Al1 O5 106.6(8) 1_555 1_555 n
O4 Al1 O10 110.9(8) 1_555 104_665 n
O5 Al1 O10 110.4(8) 1_555 104_665 n
O1 Al2 O7 107.3(8) 1_555 1_555 n
O1 Al2 O8 112.5(8) 1_555 1_655 n
O1 Al2 O9 111.3(8) 1_555 1_555 n
O7 Al2 O8 109.1(9) 1_555 1_655 n
O7 Al2 O9 108.7(8) 1_555 1_555 n
O8 Al2 O9 107.9(7) 1_655 1_555 n
O12 Al3 O13 112.2(8) 1_555 1_555 n
O12 Al3 O14 109.0(8) 1_555 4_665 n
O12 Al3 O16 106.7(8) 1_555 102_544 n
O13 Al3 O14 109.6(8) 1_555 4_665 n
O13 Al3 O16 109.9(8) 1_555 102_544 n
O14 Al3 O16 109.3(9) 4_665 102_544 n
O3 Al4 O6 110.3(8) 3_465 102_544 n
O3 Al4 O11 106.5(8) 3_465 102_544 n
O3 Al4 O15 108.3(8) 3_465 1_555 n
O6 Al4 O11 109.4(8) 102_544 102_544 n
O6 Al4 O15 109.8(8) 102_544 1_555 n
O11 Al4 O15 112.5(8) 102_544 1_555 n
P1 O1 Al2 148.9(12) 1_555 1_555 n
P1 O2 Al1 141.6(10) 1_555 102_644 n
P1 O3 Al4 153.0(12) 1_555 3_565 n
P1 O4 Al1 161.1(11) 1_556 1_555 n
P2 O5 Al1 154.7(12) 1_555 1_555 n
P2 O6 Al4 134.8(10) 1_555 102_545 n
P2 O7 Al2 167.2(12) 1_555 1_555 n
P2 O8 Al2 147.7(11) 102_544 1_455 n
P3 O9 Al2 138.9(11) 1_555 1_555 n
P3 O10 Al1 162.0(13) 1_555 104_664 n
P3 O11 Al4 160.2(11) 1_556 102_545 n
P3 O12 Al3 155.8(13) 1_555 1_555 n
P4 O13 Al3 145.3(11) 1_555 1_555 n
P4 O14 Al3 160.9(12) 1_555 4_665 n
P4 O15 Al4 155.8(14) 1_555 1_555 n
P4 O16 Al3 173.4(12) 1_556 102_545 n

loop_
_geom_bond_atom_site_label_1
_geom_bond_atom_site_label_2
_geom_bond_distance
_geom_bond_site_symmetry_2
_geom_bond_publ_flag
P1 Al1 3.034(11) 102_754 n
P1 Al2 3.080(12) 1_555 n
P1 O1 1.504(7) 1_555 n
P1 O2 1.502(7) 1_555 n
P1 O3 1.496(7) 1_555 n
P1 O4 1.488(7) 1_554 n
P2 Al2 3.068(11) 102_755 n
P2 Al4 2.961(13) 102_655 n
P2 O5 1.490(7) 1_555 n
P2 O6 1.505(7) 1_555 n
P2 O7 1.487(7) 1_555 n
P2 O8 1.496(7) 102_655 n
P3 Al2 3.003(13) 1_555 n
P3 O9 1.501(7) 1_555 n
P3 O10 1.508(7) 1_555 n
P3 O11 1.486(7) 1_554 n
P3 O12 1.497(7) 1_555 n
P4 O13 1.520(7) 1_555 n
P4 O14 1.517(7) 1_555 n
P4 O15 1.507(7) 1_555 n
P4 O16 1.491(7) 1_554 n
Al1 P1 3.034(11) 102_755 n
Al1 O2 1.711(7) 102_755 n
Al1 O4 1.692(7) 1_555 n
Al1 O5 1.712(7) 1_555 n
Al1 O10 1.703(7) 104_665 n
Al2 P1 3.080(12) 1_555 n
Al2 P2 3.068(11) 102_754 n
Al2 P3 3.003(13) 1_555 n
Al2 O1 1.692(7) 1_555 n
Al2 O7 1.690(7) 1_555 n
Al2 O8 1.697(7) 1_655 n
Al2 O9 1.706(7) 1_555 n
Al3 O12 1.707(7) 1_555 n
Al3 O13 1.720(7) 1_555 n
Al3 O14 1.715(7) 4_665 n
Al3 O16 1.702(7) 102_654 n
Al4 P2 2.961(13) 102_654 n
Al4 O3 1.708(7) 3_465 n
Al4 O6 1.701(7) 102_654 n
Al4 O11 1.692(7) 102_654 n
Al4 O15 1.695(7) 1_555 n
O1 P1 1.504(7) 1_555 n
O1 Al2 1.692(7) 1_555 n
O2 P1 1.502(7) 1_555 n
O2 Al1 1.711(7) 102_754 n
O3 P1 1.496(7) 1_555 n
O3 Al4 1.708(7) 3_565 n
O4 P1 1.488(7) 1_556 n
O4 Al1 1.692(7) 1_555 n
O5 P2 1.490(7) 1_555 n
O5 Al1 1.712(7) 1_555 n
O6 P2 1.505(7) 1_555 n
O6 Al4 1.701(7) 102_655 n
O7 P2 1.487(7) 1_555 n
O7 Al2 1.690(7) 1_555 n
O8 P2 1.496(7) 102_654 n
O8 Al2 1.697(7) 1_455 n
O9 P3 1.501(7) 1_555 n
O9 Al2 1.706(7) 1_555 n
O10 P3 1.508(7) 1_555 n
O10 Al1 1.703(7) 104_664 n
O11 P3 1.486(7) 1_556 n
O11 Al4 1.692(7) 102_655 n
O12 P3 1.497(7) 1_555 n
O12 Al3 1.707(7) 1_555 n
O13 P4 1.520(7) 1_555 n
O13 Al3 1.720(7) 1_555 n
O14 P4 1.517(7) 1_555 n
O14 Al3 1.715(7) 4_665 n
O15 P4 1.507(7) 1_555 n
O15 Al4 1.695(7) 1_555 n
O16 P4 1.491(7) 1_556 n
O16 Al3 1.702(7) 102_655 n
